data_1502357
loop_
_publ_author_name
'Li, Shaoyu'
'Luo, Yong'
'Wu, Jie'

_publ_section_title
;
 Three-component reaction of N'-(2-alkynylbenzylidene)hydrazide, alkyne,
 with sulfonyl azide via a multicatalytic process: a novel and concise
 approach to 2-amino-H-pyrazolo[5,1-a]isoquinolines.
;
_journal_issue 16
_journal_name_full 'Organic letters'
_journal_page_first 4312
_journal_page_last 4315
_journal_paper_doi 10.1021/ol201653j
_journal_volume 13
_journal_year 2011
_chemical_formula_sum 'C30 H23 N3 O2 S'
_chemical_formula_weight 489.57
_chemical_name_systematic
; 
 ? 
;
_space_group_IT_number 2
_symmetry_cell_setting triclinic
_symmetry_space_group_name_Hall '-P 1'
_symmetry_space_group_name_H-M 'P -1'
_atom_sites_solution_hydrogens geom
_atom_sites_solution_primary direct
_atom_sites_solution_secondary difmap
_audit_creation_method SHELXL-97
_cell_angle_alpha 104.976(4)
_cell_angle_beta 109.023(4)
_cell_angle_gamma 107.143(4)
_cell_formula_units_Z 2
_cell_length_a 10.497(3)
_cell_length_b 10.773(3)
_cell_length_c 12.762(4)
_cell_measurement_reflns_used 756
_cell_measurement_temperature 293(2)
_cell_measurement_theta_max 25.422
_cell_measurement_theta_min 2.924
_cell_volume 1199.2(6)
_computing_cell_refinement 'Bruker SMART'
_computing_data_collection 'Bruker SMART'
_computing_data_reduction 'Bruker SHELXTL'
_computing_molecular_graphics 'Bruker SHELXTL'
_computing_publication_material 'Bruker SHELXTL'
_computing_structure_refinement 'SHELXL-97 (Sheldrick, 1997)'
_computing_structure_solution 'SHELXS-97 (Sheldrick, 1990)'
_diffrn_ambient_temperature 293(2)
_diffrn_measured_fraction_theta_full 0.981
_diffrn_measured_fraction_theta_max 0.981
_diffrn_measurement_device_type 'CCD area detector'
_diffrn_measurement_method 'phi and omega scans'
_diffrn_radiation_monochromator graphite
_diffrn_radiation_source 'fine-focus sealed tube'
_diffrn_radiation_type MoK\a
_diffrn_radiation_wavelength 0.71073
_diffrn_reflns_av_R_equivalents 0.0303
_diffrn_reflns_av_sigmaI/netI 0.0433
_diffrn_reflns_limit_h_max 12
_diffrn_reflns_limit_h_min -12
_diffrn_reflns_limit_k_max 12
_diffrn_reflns_limit_k_min -12
_diffrn_reflns_limit_l_max 13
_diffrn_reflns_limit_l_min -15
_diffrn_reflns_number 4989
_diffrn_reflns_theta_full 25.01
_diffrn_reflns_theta_max 25.01
_diffrn_reflns_theta_min 1.84
_exptl_absorpt_coefficient_mu 0.169
_exptl_absorpt_correction_T_max 0.9866
_exptl_absorpt_correction_T_min 0.9669
_exptl_absorpt_correction_type multi-scan
_exptl_absorpt_process_details sadabs
_exptl_crystal_colour colorless
_exptl_crystal_density_diffrn 1.356
_exptl_crystal_density_method 'not measured'
_exptl_crystal_description block
_exptl_crystal_F_000 512
_exptl_crystal_size_max 0.20
_exptl_crystal_size_mid 0.12
_exptl_crystal_size_min 0.08
_refine_diff_density_max 0.301
_refine_diff_density_min -0.319
_refine_diff_density_rms 0.051
_refine_ls_extinction_method none
_refine_ls_goodness_of_fit_ref 0.988
_refine_ls_hydrogen_treatment constr
_refine_ls_matrix_type full
_refine_ls_number_parameters 325
_refine_ls_number_reflns 4141
_refine_ls_number_restraints 0
_refine_ls_restrained_S_all 0.988
_refine_ls_R_factor_all 0.0616
_refine_ls_R_factor_gt 0.0482
_refine_ls_shift/su_max 0.000
_refine_ls_shift/su_mean 0.000
_refine_ls_structure_factor_coef Fsqd
_refine_ls_weighting_details 'calc w=1/[\s^2^(Fo^2^)+(0.0825P)^2^+0.0628P] where P=(Fo^2^+2Fc^2^)/3'
_refine_ls_weighting_scheme calc
_refine_ls_wR_factor_gt 0.1283
_refine_ls_wR_factor_ref 0.1376
_reflns_number_gt 3263
_reflns_number_total 4141
_reflns_threshold_expression >2sigma(I)
_cod_data_source_file ol201653j_si_001.cif
_cod_data_source_block a10412d
_cod_depositor_comments
;
The following automatic conversions were performed:

'_symmetry_cell_setting' value 'Triclinic' changed to 'triclinic'
according to /home/saulius/struct/CIF-dictionaries/cif_core.dic
dictionary named 'cif_core.dic' version 2.4.1 from 2010-06-29.

Automatic conversion script
Id: cif_fix_values 1715 2011-07-08 13:25:40Z adriana 
;
_cod_original_sg_symbol_H-M P-1
_cod_database_code 1502357

loop_
_symmetry_equiv_pos_as_xyz
'x, y, z'
'-x, -y, -z'

loop_
_atom_site_label
_atom_site_type_symbol
_atom_site_fract_x
_atom_site_fract_y
_atom_site_fract_z
_atom_site_U_iso_or_equiv
_atom_site_adp_type
_atom_site_occupancy
_atom_site_symmetry_multiplicity
_atom_site_calc_flag
_atom_site_refinement_flags
S1 S 0.98826(6) 0.71890(6) 0.03781(5) 0.03806(19) Uani 1 1 d .
N1 N 1.0027(2) 0.6547(2) 0.14068(16) 0.0432(5) Uani 1 1 d .
H1D H 1.0296 0.5861 0.1337 0.052 Uiso 1 1 calc R
N2 N 0.8647(2) 0.7445(2) 0.22898(15) 0.0387(5) Uani 1 1 d .
N3 N 0.8714(2) 0.7841(2) 0.34162(16) 0.0365(4) Uani 1 1 d .
O1 O 1.02905(19) 0.63604(18) -0.04230(14) 0.0473(4) Uani 1 1 d .
O2 O 1.07102(18) 0.86806(18) 0.09159(14) 0.0478(4) Uani 1 1 d .
C1 C 0.3467(3) 0.5938(4) -0.2442(3) 0.0941(12) Uani 1 1 d .
H1A H 0.3406 0.6716 -0.2656 0.141 Uiso 1 1 calc R
H1B H 0.2938 0.5793 -0.1965 0.141 Uiso 1 1 calc R
H1C H 0.3039 0.5100 -0.3160 0.141 Uiso 1 1 calc R
C2 C 0.5074(3) 0.6259(3) -0.1722(2) 0.0555(7) Uani 1 1 d .
C3 C 0.5457(3) 0.5285(3) -0.1312(2) 0.0580(7) Uani 1 1 d .
H3A H 0.4714 0.4433 -0.1478 0.070 Uiso 1 1 calc R
C4 C 0.6905(3) 0.5556(3) -0.0669(2) 0.0517(7) Uani 1 1 d .
H4A H 0.7145 0.4885 -0.0417 0.062 Uiso 1 1 calc R
C5 C 0.8014(3) 0.6839(3) -0.03953(19) 0.0378(5) Uani 1 1 d .
C6 C 0.7654(3) 0.7836(3) -0.0768(2) 0.0453(6) Uani 1 1 d .
H6A H 0.8390 0.8708 -0.0569 0.054 Uiso 1 1 calc R
C7 C 0.6184(3) 0.7518(3) -0.1441(2) 0.0514(7) Uani 1 1 d .
H7A H 0.5943 0.8178 -0.1711 0.062 Uiso 1 1 calc R
C8 C 0.9741(2) 0.7031(2) 0.24112(19) 0.0356(5) Uani 1 1 d .
C9 C 1.0523(2) 0.7136(2) 0.35749(19) 0.0357(5) Uani 1 1 d .
C10 C 0.9797(2) 0.7622(2) 0.42105(19) 0.0352(5) Uani 1 1 d .
C11 C 1.1888(2) 0.6900(2) 0.40274(18) 0.0358(5) Uani 1 1 d .
C12 C 1.1972(3) 0.5665(3) 0.3460(2) 0.0454(6) Uani 1 1 d .
H12A H 1.1149 0.4951 0.2781 0.054 Uiso 1 1 calc R
C13 C 1.3261(3) 0.5476(3) 0.3887(3) 0.0596(8) Uani 1 1 d .
H13A H 1.3296 0.4639 0.3494 0.072 Uiso 1 1 calc R
C14 C 1.4495(3) 0.6521(3) 0.4892(3) 0.0574(7) Uani 1 1 d .
H14A H 1.5360 0.6390 0.5180 0.069 Uiso 1 1 calc R
C15 C 1.4435(3) 0.7762(3) 0.5466(2) 0.0518(7) Uani 1 1 d .
H15A H 1.5263 0.8472 0.6144 0.062 Uiso 1 1 calc R
C16 C 1.3145(3) 0.7952(3) 0.5037(2) 0.0435(6) Uani 1 1 d .
H16A H 1.3117 0.8794 0.5428 0.052 Uiso 1 1 calc R
C17 C 0.9894(3) 0.7849(2) 0.5399(2) 0.0380(5) Uani 1 1 d .
C18 C 1.0772(3) 0.7447(3) 0.6210(2) 0.0467(6) Uani 1 1 d .
H18A H 1.1329 0.6997 0.5984 0.056 Uiso 1 1 calc R
C19 C 1.0821(3) 0.7710(3) 0.7337(2) 0.0542(7) Uani 1 1 d .
H19A H 1.1400 0.7423 0.7863 0.065 Uiso 1 1 calc R
C20 C 1.0016(3) 0.8398(3) 0.7700(2) 0.0562(7) Uani 1 1 d .
H20A H 1.0099 0.8615 0.8480 0.067 Uiso 1 1 calc R
C21 C 0.9104(3) 0.8757(3) 0.6917(2) 0.0509(7) Uani 1 1 d .
H21A H 0.8545 0.9192 0.7160 0.061 Uiso 1 1 calc R
C22 C 0.9000(3) 0.8474(3) 0.5740(2) 0.0404(5) Uani 1 1 d .
C23 C 0.7966(3) 0.8735(3) 0.4873(2) 0.0427(6) Uani 1 1 d .
H23A H 0.7407 0.9168 0.5117 0.051 Uiso 1 1 calc R
C24 C 0.7758(3) 0.8385(2) 0.3717(2) 0.0381(5) Uani 1 1 d .
C25 C 0.6576(3) 0.8521(2) 0.2796(2) 0.0392(5) Uani 1 1 d .
C26 C 0.5236(3) 0.8281(3) 0.2884(2) 0.0472(6) Uani 1 1 d .
H26A H 0.5107 0.8008 0.3489 0.057 Uiso 1 1 calc R
C27 C 0.4108(3) 0.8444(3) 0.2091(2) 0.0565(7) Uani 1 1 d .
H27A H 0.3233 0.8294 0.2174 0.068 Uiso 1 1 calc R
C28 C 0.4262(3) 0.8824(3) 0.1182(3) 0.0594(7) Uani 1 1 d .
H28A H 0.3493 0.8919 0.0638 0.071 Uiso 1 1 calc R
C29 C 0.5580(3) 0.9064(3) 0.1085(3) 0.0633(8) Uani 1 1 d .
H29A H 0.5699 0.9338 0.0477 0.076 Uiso 1 1 calc R
C30 C 0.6717(3) 0.8904(3) 0.1870(2) 0.0524(7) Uani 1 1 d .
H30A H 0.7586 0.9054 0.1779 0.063 Uiso 1 1 calc R

loop_
_atom_site_aniso_label
_atom_site_aniso_U_11
_atom_site_aniso_U_22
_atom_site_aniso_U_33
_atom_site_aniso_U_23
_atom_site_aniso_U_13
_atom_site_aniso_U_12
S1 0.0396(4) 0.0498(4) 0.0311(3) 0.0163(3) 0.0167(3) 0.0249(3)
N1 0.0536(13) 0.0615(14) 0.0335(10) 0.0228(10) 0.0221(9) 0.0411(12)
N2 0.0425(11) 0.0528(13) 0.0306(10) 0.0181(9) 0.0180(9) 0.0287(10)
N3 0.0382(11) 0.0475(12) 0.0336(10) 0.0183(8) 0.0193(8) 0.0243(9)
O1 0.0562(11) 0.0644(12) 0.0371(9) 0.0208(8) 0.0280(8) 0.0357(10)
O2 0.0431(10) 0.0499(11) 0.0454(10) 0.0144(8) 0.0175(8) 0.0188(9)
C1 0.0442(19) 0.115(3) 0.114(3) 0.054(2) 0.0143(18) 0.035(2)
C2 0.0416(15) 0.067(2) 0.0523(16) 0.0236(14) 0.0129(12) 0.0243(15)
C3 0.0441(16) 0.0528(17) 0.0638(17) 0.0198(14) 0.0157(13) 0.0143(14)
C4 0.0540(17) 0.0473(16) 0.0502(15) 0.0210(12) 0.0144(12) 0.0241(14)
C5 0.0401(13) 0.0449(14) 0.0313(11) 0.0140(10) 0.0159(10) 0.0220(12)
C6 0.0468(15) 0.0508(16) 0.0453(14) 0.0230(12) 0.0216(12) 0.0242(13)
C7 0.0515(16) 0.0624(18) 0.0539(15) 0.0319(13) 0.0207(13) 0.0357(15)
C8 0.0368(12) 0.0454(14) 0.0320(11) 0.0171(10) 0.0164(10) 0.0236(11)
C9 0.0376(13) 0.0423(14) 0.0305(11) 0.0143(10) 0.0150(10) 0.0209(11)
C10 0.0336(12) 0.0427(13) 0.0330(11) 0.0165(10) 0.0148(10) 0.0188(11)
C11 0.0390(13) 0.0488(14) 0.0286(11) 0.0195(10) 0.0165(10) 0.0240(11)
C12 0.0480(15) 0.0496(16) 0.0396(13) 0.0173(11) 0.0143(11) 0.0272(13)
C13 0.072(2) 0.067(2) 0.0636(18) 0.0329(15) 0.0321(16) 0.0500(18)
C14 0.0505(17) 0.085(2) 0.0615(17) 0.0443(16) 0.0252(14) 0.0463(17)
C15 0.0381(14) 0.0719(19) 0.0449(14) 0.0288(13) 0.0123(11) 0.0233(14)
C16 0.0457(15) 0.0512(16) 0.0386(13) 0.0178(11) 0.0182(11) 0.0265(13)
C17 0.0368(13) 0.0424(14) 0.0368(12) 0.0163(10) 0.0181(10) 0.0159(11)
C18 0.0463(15) 0.0647(18) 0.0424(13) 0.0270(12) 0.0236(12) 0.0303(14)
C19 0.0542(16) 0.080(2) 0.0432(14) 0.0344(14) 0.0249(13) 0.0333(16)
C20 0.0583(17) 0.079(2) 0.0372(13) 0.0256(13) 0.0259(13) 0.0288(16)
C21 0.0528(16) 0.0639(18) 0.0418(14) 0.0174(12) 0.0283(12) 0.0259(14)
C22 0.0401(13) 0.0444(14) 0.0368(12) 0.0146(10) 0.0186(10) 0.0169(11)
C23 0.0426(14) 0.0498(15) 0.0442(13) 0.0177(11) 0.0239(11) 0.0252(12)
C24 0.0374(13) 0.0432(14) 0.0436(13) 0.0190(11) 0.0227(11) 0.0222(11)
C25 0.0400(13) 0.0409(14) 0.0433(13) 0.0177(11) 0.0208(11) 0.0216(11)
C26 0.0420(14) 0.0606(17) 0.0500(14) 0.0262(13) 0.0246(12) 0.0262(13)
C27 0.0370(15) 0.072(2) 0.0683(18) 0.0321(15) 0.0241(13) 0.0278(14)
C28 0.0486(16) 0.076(2) 0.0608(17) 0.0326(15) 0.0186(14) 0.0364(16)
C29 0.076(2) 0.087(2) 0.0674(19) 0.0529(17) 0.0420(16) 0.0542(19)
C30 0.0517(16) 0.0723(19) 0.0657(17) 0.0433(15) 0.0367(14) 0.0406(15)

loop_
_atom_type_symbol
_atom_type_description
_atom_type_scat_dispersion_real
_atom_type_scat_dispersion_imag
_atom_type_scat_source
C C 0.0033 0.0016 'International Tables Vol C Tables 4.2.6.8 and 6.1.1.4'
H H 0.0000 0.0000 'International Tables Vol C Tables 4.2.6.8 and 6.1.1.4'
N N 0.0061 0.0033 'International Tables Vol C Tables 4.2.6.8 and 6.1.1.4'
O O 0.0106 0.0060 'International Tables Vol C Tables 4.2.6.8 and 6.1.1.4'
S S 0.1246 0.1234 'International Tables Vol C Tables 4.2.6.8 and 6.1.1.4'

loop_
_geom_angle_atom_site_label_1
_geom_angle_atom_site_label_2
_geom_angle_atom_site_label_3
_geom_angle
O2 S1 O1 118.05(11)
O2 S1 N1 110.35(10)
O1 S1 N1 103.54(10)
O2 S1 C5 107.89(10)
O1 S1 C5 108.65(10)
N1 S1 C5 107.95(11)
C8 N1 S1 124.82(15)
C8 N1 H1D 117.6
S1 N1 H1D 117.6
C8 N2 N3 103.29(17)
N2 N3 C10 112.47(16)
N2 N3 C24 123.14(17)
C10 N3 C24 124.37(18)
C2 C1 H1A 109.5
C2 C1 H1B 109.5
H1A C1 H1B 109.5
C2 C1 H1C 109.5
H1A C1 H1C 109.5
H1B C1 H1C 109.5
C7 C2 C3 118.2(2)
C7 C2 C1 121.2(3)
C3 C2 C1 120.6(3)
C4 C3 C2 121.2(3)
C4 C3 H3A 119.4
C2 C3 H3A 119.4
C3 C4 C5 119.6(2)
C3 C4 H4A 120.2
C5 C4 H4A 120.2
C6 C5 C4 120.1(2)
C6 C5 S1 119.3(2)
C4 C5 S1 120.54(18)
C7 C6 C5 119.0(3)
C7 C6 H6A 120.5
C5 C6 H6A 120.5
C2 C7 C6 121.9(2)
C2 C7 H7A 119.1
C6 C7 H7A 119.1
N2 C8 C9 114.18(19)
N2 C8 N1 119.73(18)
C9 C8 N1 126.08(19)
C10 C9 C8 103.81(18)
C10 C9 C11 128.90(19)
C8 C9 C11 127.1(2)
N3 C10 C9 106.12(18)
N3 C10 C17 118.77(18)
C9 C10 C17 135.0(2)
C12 C11 C16 118.0(2)
C12 C11 C9 122.0(2)
C16 C11 C9 120.0(2)
C13 C12 C11 121.0(2)
C13 C12 H12A 119.5
C11 C12 H12A 119.5
C14 C13 C12 120.4(3)
C14 C13 H13A 119.8
C12 C13 H13A 119.8
C13 C14 C15 119.4(2)
C13 C14 H14A 120.3
C15 C14 H14A 120.3
C14 C15 C16 120.1(2)
C14 C15 H15A 119.9
C16 C15 H15A 119.9
C15 C16 C11 121.0(2)
C15 C16 H16A 119.5
C11 C16 H16A 119.5
C18 C17 C22 118.8(2)
C18 C17 C10 123.9(2)
C22 C17 C10 117.3(2)
C19 C18 C17 120.7(2)
C19 C18 H18A 119.7
C17 C18 H18A 119.7
C18 C19 C20 120.6(2)
C18 C19 H19A 119.7
C20 C19 H19A 119.7
C21 C20 C19 120.3(2)
C21 C20 H20A 119.8
C19 C20 H20A 119.8
C20 C21 C22 120.6(2)
C20 C21 H21A 119.7
C22 C21 H21A 119.7
C21 C22 C17 118.9(2)
C21 C22 C23 121.6(2)
C17 C22 C23 119.4(2)
C24 C23 C22 123.4(2)
C24 C23 H23A 118.3
C22 C23 H23A 118.3
C23 C24 N3 116.15(19)
C23 C24 C25 122.8(2)
N3 C24 C25 121.01(19)
C30 C25 C26 117.7(2)
C30 C25 C24 124.4(2)
C26 C25 C24 117.8(2)
C27 C26 C25 121.2(2)
C27 C26 H26A 119.4
C25 C26 H26A 119.4
C28 C27 C26 120.5(2)
C28 C27 H27A 119.8
C26 C27 H27A 119.8
C27 C28 C29 119.0(2)
C27 C28 H28A 120.5
C29 C28 H28A 120.5
C30 C29 C28 121.2(3)
C30 C29 H29A 119.4
C28 C29 H29A 119.4
C29 C30 C25 120.4(2)
C29 C30 H30A 119.8
C25 C30 H30A 119.8

loop_
_geom_bond_atom_site_label_1
_geom_bond_atom_site_label_2
_geom_bond_distance
S1 O2 1.4235(18)
S1 O1 1.4368(16)
S1 N1 1.6209(19)
S1 C5 1.753(2)
N1 C8 1.415(3)
N1 H1D 0.8600
N2 C8 1.328(3)
N2 N3 1.361(2)
N3 C10 1.380(3)
N3 C24 1.407(3)
C1 C2 1.513(4)
C1 H1A 0.9600
C1 H1B 0.9600
C1 H1C 0.9600
C2 C7 1.367(4)
C2 C3 1.390(4)
C3 C4 1.368(3)
C3 H3A 0.9300
C4 C5 1.387(4)
C4 H4A 0.9300
C5 C6 1.381(3)
C6 C7 1.382(3)
C6 H6A 0.9300
C7 H7A 0.9300
C8 C9 1.399(3)
C9 C10 1.390(3)
C9 C11 1.483(3)
C10 C17 1.436(3)
C11 C12 1.384(3)
C11 C16 1.394(3)
C12 C13 1.380(3)
C12 H12A 0.9300
C13 C14 1.379(4)
C13 H13A 0.9300
C14 C15 1.379(4)
C14 H14A 0.9300
C15 C16 1.382(3)
C15 H15A 0.9300
C16 H16A 0.9300
C17 C18 1.397(3)
C17 C22 1.419(3)
C18 C19 1.373(3)
C18 H18A 0.9300
C19 C20 1.387(3)
C19 H19A 0.9300
C20 C21 1.363(3)
C20 H20A 0.9300
C21 C22 1.413(3)
C21 H21A 0.9300
C22 C23 1.428(3)
C23 C24 1.349(3)
C23 H23A 0.9300
C24 C25 1.479(3)
C25 C30 1.386(3)
C25 C26 1.400(3)
C26 C27 1.374(3)
C26 H26A 0.9300
C27 C28 1.367(4)
C27 H27A 0.9300
C28 C29 1.384(4)
C28 H28A 0.9300
C29 C30 1.374(3)
C29 H29A 0.9300
C30 H30A 0.9300
